data_1501774
loop_
_publ_author_name
'von Eschwege, Karel G.'
'Conradie, Jeanet'
'Kuhn, Annemarie'

_publ_section_title
;
 Dithizone and Its oxidation products: a DFT, spectroscopic, and X-ray
 structural study.
;
_journal_issue 51
_journal_name_full 'The journal of physical chemistry. A'
_journal_page_first 14637
_journal_page_last 14646
_journal_paper_doi 10.1021/jp208212e
_journal_volume 115
_journal_year 2011
_chemical_formula_sum 'C29 H25 F4 N8 S2'
_chemical_formula_weight 627.70
_chemical_name_systematic
;
 ?
;
_space_group_IT_number 2
_symmetry_space_group_name_Hall '-P 1'
_symmetry_space_group_name_H-M 'P -1'
_atom_sites_solution_hydrogens geom
_atom_sites_solution_primary direct
_atom_sites_solution_secondary difmap
_audit_creation_method SHELXL-97
_cell_angle_alpha 73.674(2)
_cell_angle_beta 85.270(2)
_cell_angle_gamma 76.176(2)
_cell_formula_units_Z 2
_cell_length_a 7.6537(3)
_cell_length_b 12.4352(6)
_cell_length_c 16.3279(7)
_cell_measurement_temperature 100(2)
_cell_volume 1447.96(11)
_computing_structure_refinement 'SHELXL-97 (Sheldrick, 1997)'
_diffrn_ambient_temperature 100(2)
_diffrn_measured_fraction_theta_full 0.989
_diffrn_measured_fraction_theta_max 0.989
_diffrn_radiation_monochromator graphite
_diffrn_radiation_source 'fine-focus sealed tube'
_diffrn_radiation_type MoK\a
_diffrn_radiation_wavelength 0.71073
_diffrn_reflns_av_R_equivalents 0.0536
_diffrn_reflns_av_sigmaI/netI 0.0668
_diffrn_reflns_limit_h_max 10
_diffrn_reflns_limit_h_min -10
_diffrn_reflns_limit_k_max 15
_diffrn_reflns_limit_k_min -16
_diffrn_reflns_limit_l_max 21
_diffrn_reflns_limit_l_min -21
_diffrn_reflns_number 26267
_diffrn_reflns_theta_full 28.30
_diffrn_reflns_theta_max 28.30
_diffrn_reflns_theta_min 1.30
_exptl_absorpt_coefficient_mu 0.245
_exptl_absorpt_correction_T_max 0.9878
_exptl_absorpt_correction_T_min 0.9190
_exptl_crystal_density_diffrn 1.440
_exptl_crystal_density_method 'not measured'
_exptl_crystal_F_000 650
_exptl_crystal_size_max 0.35
_exptl_crystal_size_mid 0.30
_exptl_crystal_size_min 0.05
_refine_diff_density_max 0.730
_refine_diff_density_min -0.508
_refine_diff_density_rms 0.161
_refine_ls_extinction_method none
_refine_ls_goodness_of_fit_ref 1.102
_refine_ls_hydrogen_treatment mixed
_refine_ls_matrix_type full
_refine_ls_number_parameters 388
_refine_ls_number_reflns 7145
_refine_ls_number_restraints 0
_refine_ls_restrained_S_all 1.102
_refine_ls_R_factor_all 0.1060
_refine_ls_R_factor_gt 0.0626
_refine_ls_shift/su_max 0.001
_refine_ls_shift/su_mean 0.000
_refine_ls_structure_factor_coef Fsqd
_refine_ls_weighting_details 'calc w=1/[\s^2^(Fo^2^)+(0.1221P)^2^+0.0000P] where P=(Fo^2^+2Fc^2^)/3'
_refine_ls_weighting_scheme calc
_refine_ls_wR_factor_gt 0.1716
_refine_ls_wR_factor_ref 0.2182
_reflns_number_gt 4637
_reflns_number_total 7145
_reflns_threshold_expression >2sigma(I)
_cod_data_source_file jp208212e_si_002.cif
_cod_data_source_block 9lak1_0m
_cod_original_formula_sum 'C14.50 H13.50 F2 N4 S'
_cod_database_code 1501774

loop_
_symmetry_equiv_pos_as_xyz
'x, y, z'
'-x, -y, -z'

loop_
_atom_site_label
_atom_site_type_symbol
_atom_site_fract_x
_atom_site_fract_y
_atom_site_fract_z
_atom_site_U_iso_or_equiv
_atom_site_adp_type
_atom_site_occupancy
_atom_site_symmetry_multiplicity
_atom_site_calc_flag
_atom_site_refinement_flags
S1 S 0.94896(10) 0.73992(7) 0.15784(5) 0.0277(2) Uani 1 1 d .
S2 S 1.18017(10) 0.60789(6) 0.17684(4) 0.0249(2) Uani 1 1 d .
F1 F 1.1280(2) 0.46370(15) -0.05985(10) 0.0278(4) Uani 1 1 d .
F2 F 1.3764(3) 0.80589(18) 0.34847(11) 0.0403(5) Uani 1 1 d .
N3 N 1.2858(3) 0.5989(2) -0.00156(15) 0.0243(5) Uani 1 1 d .
H3 H 1.2088 0.5631 0.0315 0.029 Uiso 1 1 calc R
F4 F 0.9097(3) 0.40164(17) 0.37816(12) 0.0476(6) Uani 1 1 d .
F5 F 1.1636(3) 1.06392(19) 0.03038(12) 0.0504(6) Uani 1 1 d .
N6 N 1.3878(3) 0.7717(2) 0.19237(15) 0.0257(5) Uani 1 1 d .
N7 N 1.3664(3) 0.6647(2) 0.02545(15) 0.0249(5) Uani 1 1 d .
C8 C 1.3313(4) 0.6767(3) 0.10282(18) 0.0245(6) Uani 1 1 d .
N9 N 0.8949(3) 0.7315(2) 0.33085(16) 0.0298(6) Uani 1 1 d .
N10 N 0.9762(3) 0.8904(2) 0.24916(15) 0.0290(6) Uani 1 1 d .
C11 C 1.2441(4) 0.5185(3) -0.11424(17) 0.0229(6) Uani 1 1 d .
N12 N 1.4191(3) 0.7546(2) 0.11862(15) 0.0250(5) Uani 1 1 d .
C13 C 1.5361(4) 0.9372(3) 0.13710(19) 0.0270(6) Uani 1 1 d .
H13 H 1.5500 0.9265 0.0814 0.032 Uiso 1 1 calc R
N14 N 1.0276(3) 0.9518(2) 0.17606(15) 0.0293(6) Uani 1 1 d .
H14 H 1.0430 0.9251 0.1309 0.035 Uiso 1 1 calc R
N15 N 0.8743(3) 0.6326(2) 0.33567(16) 0.0302(6) Uani 1 1 d .
C16 C 1.3261(4) 0.5877(3) -0.08424(17) 0.0231(6) Uani 1 1 d .
C17 C 1.4626(4) 0.8608(3) 0.20291(18) 0.0254(6) Uani 1 1 d .
C18 C 1.2753(4) 0.5026(3) -0.19436(18) 0.0259(6) Uani 1 1 d .
H18 H 1.2152 0.4552 -0.2128 0.031 Uiso 1 1 calc R
C19 C 1.4820(4) 0.6267(3) -0.21943(19) 0.0302(7) Uani 1 1 d .
H19 H 1.5658 0.6635 -0.2561 0.036 Uiso 1 1 calc R
C20 C 1.4469(4) 0.6431(3) -0.13862(18) 0.0261(6) Uani 1 1 d .
H20 H 1.5048 0.6918 -0.1204 0.031 Uiso 1 1 calc R
C21 C 1.5887(4) 1.0282(3) 0.1532(2) 0.0314(7) Uani 1 1 d .
H21 H 1.6380 1.0802 0.1082 0.038 Uiso 1 1 calc R
C22 C 1.0585(4) 1.0622(3) 0.1702(2) 0.0305(7) Uani 1 1 d .
C23 C 0.9442(4) 0.7910(3) 0.2511(2) 0.0276(7) Uani 1 1 d .
C24 C 1.3963(4) 0.5571(3) -0.24775(18) 0.0286(7) Uani 1 1 d .
H24 H 1.4208 0.5471 -0.3035 0.034 Uiso 1 1 calc R
C25 C 1.4472(4) 0.8787(3) 0.28338(19) 0.0283(7) Uani 1 1 d .
C26 C 1.5699(4) 1.0441(3) 0.2343(2) 0.0312(7) Uani 1 1 d .
H26 H 1.6055 1.1073 0.2445 0.037 Uiso 1 1 calc R
C27 C 0.7106(4) 0.4493(3) 0.5768(2) 0.0376(8) Uani 1 1 d .
H27 H 0.6726 0.4070 0.6305 0.045 Uiso 1 1 calc R
C28 C 0.8180(4) 0.5740(3) 0.41917(18) 0.0292(7) Uani 1 1 d .
C29 C 1.1631(5) 1.2250(3) 0.0806(2) 0.0418(9) Uani 1 1 d .
H29 H 1.2121 1.2610 0.0274 0.050 Uiso 1 1 calc R
C30 C 1.4997(4) 0.9688(3) 0.3007(2) 0.0321(7) Uani 1 1 d .
H30 H 1.4879 0.9787 0.3566 0.039 Uiso 1 1 calc R
C31 C 0.8339(4) 0.4576(3) 0.4371(2) 0.0346(8) Uani 1 1 d .
C32 C 1.1258(4) 1.1188(3) 0.0947(2) 0.0329(7) Uani 1 1 d .
C34 C 0.6951(5) 0.5659(3) 0.5604(2) 0.0433(9) Uani 1 1 d .
H34 H 0.6482 0.6035 0.6033 0.052 Uiso 1 1 calc R
C35 C 1.0594(5) 1.2234(3) 0.2230(3) 0.0446(9) Uani 1 1 d .
H35 H 1.0363 1.2599 0.2679 0.054 Uiso 1 1 calc R
C36 C 0.7814(5) 0.3936(3) 0.5151(2) 0.0395(8) Uani 1 1 d .
H36 H 0.7937 0.3130 0.5260 0.047 Uiso 1 1 calc R
C38 C 0.7474(5) 0.6293(3) 0.4815(2) 0.0383(8) Uani 1 1 d .
H38 H 0.7350 0.7100 0.4704 0.046 Uiso 1 1 calc R
C39 C 1.0245(4) 1.1149(3) 0.2355(2) 0.0386(8) Uani 1 1 d .
H39 H 0.9775 1.0774 0.2888 0.046 Uiso 1 1 calc R
C40 C 1.1275(4) 1.2782(3) 0.1455(3) 0.0458(10) Uani 1 1 d .
H40 H 1.1498 1.3526 0.1371 0.055 Uiso 1 1 calc R
C1 C 0.7535(5) 1.0418(3) 0.4588(2) 0.0406(8) Uani 1 1 d .
H1A H 0.7806 1.0085 0.4096 0.049 Uiso 1 1 calc R
H1B H 0.7011 0.9875 0.5051 0.049 Uiso 1 1 calc R
C2 C 0.9288(5) 1.0554(3) 0.4896(2) 0.0415(8) Uani 1 1 d .
H2A H 0.9764 1.1138 0.4448 0.050 Uiso 1 1 calc R
H2B H 0.9025 1.0839 0.5412 0.050 Uiso 1 1 calc R
C3 C 0.6164(5) 1.1554(3) 0.4327(2) 0.0478(9) Uani 1 1 d .
H3A H 0.5070 1.1426 0.4134 0.072 Uiso 1 1 calc R
H3B H 0.6667 1.2091 0.3861 0.072 Uiso 1 1 calc R
H3C H 0.5869 1.1879 0.4816 0.072 Uiso 1 1 calc R

loop_
_atom_site_aniso_label
_atom_site_aniso_U_11
_atom_site_aniso_U_22
_atom_site_aniso_U_33
_atom_site_aniso_U_23
_atom_site_aniso_U_13
_atom_site_aniso_U_12
S1 0.0246(4) 0.0264(4) 0.0313(4) -0.0055(3) -0.0021(3) -0.0062(3)
S2 0.0270(4) 0.0219(4) 0.0262(4) -0.0073(3) 0.0008(3) -0.0059(3)
F1 0.0309(9) 0.0297(10) 0.0261(8) -0.0074(7) 0.0074(7) -0.0162(8)
F2 0.0504(12) 0.0491(13) 0.0308(10) -0.0163(9) 0.0088(8) -0.0256(10)
N3 0.0246(13) 0.0238(14) 0.0275(12) -0.0088(10) 0.0015(9) -0.0095(11)
F4 0.0748(15) 0.0379(12) 0.0341(10) -0.0127(9) -0.0003(10) -0.0173(11)
F5 0.0601(14) 0.0457(14) 0.0392(11) -0.0003(10) 0.0085(10) -0.0166(11)
N6 0.0270(13) 0.0232(14) 0.0267(12) -0.0070(10) -0.0019(10) -0.0047(11)
N7 0.0234(12) 0.0232(14) 0.0297(13) -0.0089(10) -0.0019(10) -0.0058(11)
C8 0.0241(14) 0.0213(16) 0.0274(14) -0.0062(12) -0.0024(11) -0.0037(12)
N9 0.0216(13) 0.0272(15) 0.0376(14) -0.0067(12) -0.0008(10) -0.0021(11)
N10 0.0248(13) 0.0281(15) 0.0296(13) -0.0036(11) 0.0024(10) -0.0035(11)
C11 0.0227(14) 0.0198(15) 0.0253(14) -0.0033(12) 0.0019(11) -0.0068(12)
N12 0.0214(12) 0.0267(14) 0.0277(13) -0.0087(11) -0.0003(9) -0.0052(11)
C13 0.0231(15) 0.0269(17) 0.0303(15) -0.0085(13) -0.0023(11) -0.0030(13)
N14 0.0269(13) 0.0310(15) 0.0262(12) -0.0044(11) 0.0046(10) -0.0048(11)
N15 0.0279(14) 0.0285(16) 0.0357(14) -0.0101(12) -0.0005(10) -0.0074(12)
C16 0.0212(14) 0.0236(16) 0.0230(14) -0.0053(12) 0.0002(10) -0.0032(12)
C17 0.0214(14) 0.0225(16) 0.0334(16) -0.0099(13) -0.0039(11) -0.0033(12)
C18 0.0240(15) 0.0265(17) 0.0295(15) -0.0109(13) 0.0010(11) -0.0065(13)
C19 0.0223(15) 0.0347(19) 0.0339(16) -0.0086(14) 0.0063(12) -0.0102(14)
C20 0.0229(14) 0.0255(17) 0.0300(15) -0.0062(12) 0.0006(11) -0.0075(13)
C21 0.0248(16) 0.0246(17) 0.0424(18) -0.0050(14) -0.0037(13) -0.0049(13)
C22 0.0208(15) 0.0228(17) 0.0446(18) -0.0049(14) 0.0006(12) -0.0041(13)
C23 0.0202(14) 0.0214(16) 0.0403(17) -0.0088(13) -0.0007(12) -0.0023(12)
C24 0.0281(16) 0.0342(19) 0.0241(14) -0.0120(13) 0.0082(11) -0.0060(14)
C25 0.0266(15) 0.0274(18) 0.0312(15) -0.0087(13) 0.0004(12) -0.0061(13)
C26 0.0256(16) 0.0235(17) 0.0480(19) -0.0132(14) -0.0033(13) -0.0074(13)
C27 0.0290(17) 0.040(2) 0.0379(18) -0.0001(16) 0.0045(13) -0.0115(16)
C28 0.0243(15) 0.0350(19) 0.0272(15) -0.0066(13) -0.0009(11) -0.0063(14)
C29 0.0325(18) 0.0275(19) 0.057(2) 0.0060(17) -0.0034(15) -0.0098(15)
C30 0.0289(16) 0.0326(19) 0.0401(18) -0.0195(15) -0.0019(13) -0.0047(14)
C31 0.0348(18) 0.035(2) 0.0368(17) -0.0109(15) -0.0036(13) -0.0098(15)
C32 0.0303(17) 0.0267(18) 0.0371(17) -0.0016(14) -0.0020(13) -0.0055(14)
C34 0.040(2) 0.048(2) 0.0382(19) -0.0107(17) 0.0173(15) -0.0098(17)
C35 0.0352(19) 0.036(2) 0.064(2) -0.0191(19) -0.0038(17) -0.0043(16)
C36 0.044(2) 0.038(2) 0.0384(18) -0.0038(15) -0.0073(15) -0.0194(17)
C38 0.0354(18) 0.031(2) 0.047(2) -0.0090(16) 0.0068(14) -0.0068(15)
C39 0.0292(18) 0.031(2) 0.053(2) -0.0097(16) 0.0033(14) -0.0066(15)
C40 0.0260(18) 0.0231(19) 0.084(3) -0.0061(19) -0.0061(17) -0.0058(15)
C1 0.042(2) 0.041(2) 0.0430(19) -0.0148(16) 0.0001(15) -0.0132(17)
C2 0.049(2) 0.035(2) 0.045(2) -0.0143(16) -0.0055(16) -0.0112(16)
C3 0.049(2) 0.046(2) 0.051(2) -0.0150(18) -0.0082(17) -0.0117(19)

loop_
_atom_type_symbol
_atom_type_description
_atom_type_scat_dispersion_real
_atom_type_scat_dispersion_imag
_atom_type_scat_source
C C 0.0033 0.0016 'International Tables Vol C Tables 4.2.6.8 and 6.1.1.4'
H H 0.0000 0.0000 'International Tables Vol C Tables 4.2.6.8 and 6.1.1.4'
N N 0.0061 0.0033 'International Tables Vol C Tables 4.2.6.8 and 6.1.1.4'
F F 0.0171 0.0103 'International Tables Vol C Tables 4.2.6.8 and 6.1.1.4'
S S 0.1246 0.1234 'International Tables Vol C Tables 4.2.6.8 and 6.1.1.4'

loop_
_geom_angle_atom_site_label_1
_geom_angle_atom_site_label_2
_geom_angle_atom_site_label_3
_geom_angle
_geom_angle_site_symmetry_1
C23 S1 S2 101.96(10) .
C8 S2 S1 100.24(10) .
N7 N3 C16 118.0(2) .
N12 N6 C17 113.2(2) .
C8 N7 N3 119.4(2) .
N7 C8 N12 111.6(2) .
N7 C8 S2 124.4(2) .
N12 C8 S2 124.0(2) .
N15 N9 C23 114.7(3) .
C23 N10 N14 117.6(3) .
F1 C11 C18 119.6(2) .
F1 C11 C16 117.1(2) .
C18 C11 C16 123.3(3) .
N6 N12 C8 114.7(2) .
C21 C13 C17 120.0(3) .
N10 N14 C22 119.6(3) .
N9 N15 C28 113.3(3) .
C11 C16 C20 117.9(3) .
C11 C16 N3 119.3(3) .
C20 C16 N3 122.8(3) .
C25 C17 C13 118.1(3) .
C25 C17 N6 116.8(3) .
C13 C17 N6 125.0(3) .
C11 C18 C24 118.6(3) .
C20 C19 C24 121.1(3) .
C19 C20 C16 119.6(3) .
C13 C21 C26 120.4(3) .
C32 C22 C39 118.4(3) .
C32 C22 N14 117.3(3) .
C39 C22 N14 124.3(3) .
N10 C23 N9 113.4(3) .
N10 C23 S1 123.7(2) .
N9 C23 S1 122.7(2) .
C18 C24 C19 119.6(3) .
F2 C25 C30 117.9(3) .
F2 C25 C17 119.3(3) .
C30 C25 C17 122.8(3) .
C30 C26 C21 120.5(3) .
C34 C27 C36 120.0(3) .
C31 C28 C38 118.8(3) .
C31 C28 N15 117.7(3) .
C38 C28 N15 123.5(3) .
C32 C29 C40 118.2(3) .
C25 C30 C26 118.2(3) .
F4 C31 C28 119.4(3) .
F4 C31 C36 118.3(3) .
C28 C31 C36 122.2(3) .
C22 C32 C29 123.4(3) .
C22 C32 F5 117.9(3) .
C29 C32 F5 118.7(3) .
C27 C34 C38 120.7(3) .
C40 C35 C39 120.3(4) .
C27 C36 C31 118.7(3) .
C28 C38 C34 119.6(3) .
C22 C39 C35 119.6(3) .
C29 C40 C35 120.0(3) .
C3 C1 C2 112.4(3) .
C2 C2 C1 113.1(4) 2_776

loop_
_geom_bond_atom_site_label_1
_geom_bond_atom_site_label_2
_geom_bond_distance
_geom_bond_site_symmetry_2
S1 C23 1.802(3) .
S1 S2 2.0830(11) .
S2 C8 1.787(3) .
F1 C11 1.364(3) .
F2 C25 1.357(4) .
N3 N7 1.317(3) .
N3 C16 1.398(3) .
F4 C31 1.357(4) .
F5 C32 1.382(4) .
N6 N12 1.275(3) .
N6 C17 1.419(4) .
N7 C8 1.312(4) .
C8 N12 1.391(4) .
N9 N15 1.258(4) .
N9 C23 1.377(4) .
N10 C23 1.307(4) .
N10 N14 1.311(3) .
C11 C18 1.370(4) .
C11 C16 1.386(4) .
C13 C21 1.384(4) .
C13 C17 1.398(4) .
N14 C22 1.423(4) .
N15 C28 1.438(4) .
C16 C20 1.394(4) .
C17 C25 1.384(4) .
C18 C24 1.382(4) .
C19 C20 1.386(4) .
C19 C24 1.393(4) .
C21 C26 1.385(4) .
C22 C32 1.365(4) .
C22 C39 1.378(5) .
C25 C30 1.381(4) .
C26 C30 1.384(4) .
C27 C34 1.376(5) .
C27 C36 1.382(5) .
C28 C31 1.371(5) .
C28 C38 1.388(4) .
C29 C32 1.369(5) .
C29 C40 1.378(5) .
C31 C36 1.384(5) .
C34 C38 1.391(5) .
C35 C40 1.383(5) .
C35 C39 1.394(5) .
C1 C3 1.518(5) .
C1 C2 1.533(5) .
C2 C2 1.510(7) 2_776
